data_1526026
loop_
_publ_author_name
'Moeller, A.'

_publ_section_title
;
 Untersuchungen zur Reaktivitt in den Systemen A/Cu/M/O (A = Na-Cs und M =
 Co, Ni, Cu, Ag). Synthese und Kristallstrukturen von K3 Cu5 O4 und Cs3
 Cu5 O4
;
_journal_name_full 'Zeitschrift fuer Anorganische und Allgemeine Chemie'
_journal_page_first 1192
_journal_page_last 1198
_journal_volume 627
_journal_year 2001
_chemical_formula_sum 'Cu5 K3 O4'
_chemical_name_systematic 'K3 Cu5 O4'
_space_group_IT_number 14
_symmetry_space_group_name_Hall '-P 2ybc'
_symmetry_space_group_name_H-M 'P 1 21/c 1'
_cell_angle_alpha 90
_cell_angle_beta 107.21
_cell_angle_gamma 90
_cell_formula_units_Z 4
_cell_length_a 9.46
_cell_length_b 7.3561
_cell_length_c 14.013
_cell_volume 931.486
_citation_journal_id_ASTM ZAACAB
_cod_data_source_file Moeller_ZAACAB_2001_1982.cif
_cod_data_source_block Cu5K3O4
_cod_database_code 1526026

loop_
_symmetry_equiv_pos_as_xyz
x,y,z
-x,y+1/2,-z+1/2
-x,-y,-z
x,-y-1/2,z-1/2

loop_
_atom_site_label
_atom_site_type_symbol
_atom_site_fract_x
_atom_site_fract_y
_atom_site_fract_z
_atom_site_occupancy
_atom_site_U_iso_or_equiv
O4 O-2 0.3847 0.0702 0.0981 1 0.0
Cu3 Cu+1 0.0639 0.8349 0.24533 1 0.0
K2 K+1 0.7305 0.2316 0.4195 1 0.0
O3 O-2 0.0013 0.3187 0.3904 1 0.0
Cu1 Cu+1 0.06201 0.0877 0.38609 1 0.0
O2 O-2 0.1327 0.853 0.3838 1 0.0
Cu2 Cu+1 0.43603 0.0535 0.23442 1 0.0
K3 K+1 0.6742 -0.0785 0.1029 1 0.0
O1 O-2 0.4877 0.0443 0.3716 1 0.0
K1 K+1 0.0945 0.1595 0.0901 1 0.0
Cu4 Cu+1 0.55678 0.8083 0.38795 1 0.0
Cu5 Cu+1 0.30874 -0.0476 0.3762 1 0.0
